data_7018524
loop_
_publ_author_name
'Feng, Da-Qian'
'Zhou, Xiao-Ping'
'Zheng, Ji'
'Chen, Guang-Hui'
'Huang, Xiao-Chun'
'Li, Dan'

_publ_section_title
;
 In situ selective N-alkylation of pendant pyridyl functionality in
 mixed-valence copper complexes with methanol and copper(ii) bromide.
;
_journal_issue 14
_journal_name_full 'Dalton transactions (Cambridge, England : 2003)'
_journal_page_first 4255
_journal_page_last 4261
_journal_paper_doi 10.1039/c2dt12081j
_journal_volume 41
_journal_year 2012
_chemical_formula_sum 'C21 H17 Br4 Cu2 N4'
_chemical_formula_weight 772.11
_chemical_name_systematic
;
?
;
_space_group_IT_number 2
_symmetry_cell_setting triclinic
_symmetry_space_group_name_Hall '-P 1'
_symmetry_space_group_name_H-M 'P -1'
_atom_sites_solution_hydrogens geom
_atom_sites_solution_primary direct
_atom_sites_solution_secondary difmap
_audit_creation_method SHELXL-97
_cell_angle_alpha 71.211(4)
_cell_angle_beta 83.308(4)
_cell_angle_gamma 65.455(4)
_cell_formula_units_Z 2
_cell_length_a 9.724(2)
_cell_length_b 11.040(3)
_cell_length_c 12.238(3)
_cell_measurement_reflns_used 2128
_cell_measurement_temperature 293(2)
_cell_measurement_theta_max 25.02
_cell_measurement_theta_min 2.30
_cell_volume 1131.2(5)
_computing_cell_refinement 'Bruker SMART'
_computing_data_collection 'Bruker SMART'
_computing_data_reduction 'Bruker SAINT'
_computing_molecular_graphics 'Bruker SHELXTL'
_computing_publication_material 'Bruker SHELXTL'
_computing_structure_refinement 'SHELXL-97 (Sheldrick, 1997)'
_computing_structure_solution 'SHELXS-97 (Sheldrick, 1990)'
_diffrn_ambient_temperature 293(2)
_diffrn_measured_fraction_theta_full 0.990
_diffrn_measured_fraction_theta_max 0.990
_diffrn_measurement_device_type 'CCD area detector'
_diffrn_measurement_method 'phi and omega scans'
_diffrn_radiation_monochromator graphite
_diffrn_radiation_source 'fine-focus sealed tube'
_diffrn_radiation_type MoK\a
_diffrn_radiation_wavelength 0.71073
_diffrn_reflns_av_R_equivalents 0.0359
_diffrn_reflns_av_sigmaI/netI 0.0590
_diffrn_reflns_limit_h_max 11
_diffrn_reflns_limit_h_min -11
_diffrn_reflns_limit_k_max 13
_diffrn_reflns_limit_k_min -13
_diffrn_reflns_limit_l_max 14
_diffrn_reflns_limit_l_min -14
_diffrn_reflns_number 8156
_diffrn_reflns_theta_full 25.00
_diffrn_reflns_theta_max 25.00
_diffrn_reflns_theta_min 2.13
_exptl_absorpt_coefficient_mu 8.962
_exptl_absorpt_correction_T_max 0.102
_exptl_absorpt_correction_T_min 0.056
_exptl_absorpt_correction_type multi-scan
_exptl_absorpt_process_details SADABS
_exptl_crystal_colour black
_exptl_crystal_density_diffrn 2.267
_exptl_crystal_density_method 'not measured'
_exptl_crystal_description block
_exptl_crystal_F_000 738
_exptl_crystal_size_max 0.16
_exptl_crystal_size_mid 0.15
_exptl_crystal_size_min 0.13
_refine_diff_density_max 0.905
_refine_diff_density_min -0.727
_refine_diff_density_rms 0.135
_refine_ls_extinction_method none
_refine_ls_goodness_of_fit_ref 0.975
_refine_ls_hydrogen_treatment constr
_refine_ls_matrix_type full
_refine_ls_number_parameters 280
_refine_ls_number_reflns 3952
_refine_ls_number_restraints 0
_refine_ls_restrained_S_all 0.975
_refine_ls_R_factor_all 0.0564
_refine_ls_R_factor_gt 0.0395
_refine_ls_shift/su_max 0.001
_refine_ls_shift/su_mean 0.000
_refine_ls_structure_factor_coef Fsqd
_refine_ls_weighting_details 'calc w=1/[\s^2^(Fo^2^)+(0.0475P)^2^+0.0000P] where P=(Fo^2^+2Fc^2^)/3'
_refine_ls_weighting_scheme calc
_refine_ls_wR_factor_gt 0.0885
_refine_ls_wR_factor_ref 0.0964
_reflns_number_gt 3019
_reflns_number_total 3952
_reflns_threshold_expression >2sigma(I)
_cod_data_source_file c2dt12081j.txt
_cod_data_source_block complex3
_cod_depositor_comments
;
The following automatic conversions were performed:

'_symmetry_cell_setting' value 'Triclinic' changed to 'triclinic'
according to /home/saulius/struct/CIF-dictionaries/cif_core.dic
dictionary named 'cif_core.dic' version 2.4.1 from
2010-06-29.

'_exptl_absorpt_correction_type' value 'Multi-scan'
changed to 'multi-scan' according to
/home/saulius/struct/CIF-dictionaries/cif_core.dic dictionary named
'cif_core.dic' version 2.4.1 from 2010-06-29.

Automatic conversion script
Id: cif_fix_values 1715 2011-07-08 13:25:40Z adriana 
;
_cod_original_sg_symbol_H-M P-1
_cod_database_code 7018524

loop_
_symmetry_equiv_pos_as_xyz
'x, y, z'
'-x, -y, -z'

loop_
_atom_site_label
_atom_site_type_symbol
_atom_site_fract_x
_atom_site_fract_y
_atom_site_fract_z
_atom_site_U_iso_or_equiv
_atom_site_adp_type
_atom_site_occupancy
_atom_site_symmetry_multiplicity
_atom_site_calc_flag
_atom_site_refinement_flags
Br2 Br -0.11546(7) 0.58090(6) 1.36182(5) 0.03352(17) Uani 1 1 d .
Br1 Br -0.38859(6) 0.96197(6) 1.15960(5) 0.03680(17) Uani 1 1 d .
Br3 Br 0.32275(7) 0.52624(6) 1.31358(5) 0.03905(18) Uani 1 1 d .
Cu1 Cu -0.14539(8) 0.75606(7) 1.16937(6) 0.02834(19) Uani 1 1 d .
Br4 Br 0.20017(7) 0.17674(6) 1.41463(6) 0.04175(19) Uani 1 1 d .
Cu2 Cu 0.15811(10) 0.41090(9) 1.39312(8) 0.0540(3) Uani 1 1 d .
N1 N -0.0032(5) 0.8327(4) 1.1987(4) 0.0259(10) Uani 1 1 d .
N2 N -0.0185(5) 0.7478(4) 1.0325(4) 0.0241(10) Uani 1 1 d .
C1 C 0.0993(6) 0.8457(5) 1.1155(5) 0.0254(12) Uani 1 1 d .
N4 N 0.3947(5) 0.7625(5) 0.5249(4) 0.0328(11) Uani 1 1 d .
N3 N -0.2403(5) 0.6755(5) 1.0871(4) 0.0293(11) Uani 1 1 d .
C2 C 0.0918(6) 0.7936(5) 1.0187(4) 0.0227(12) Uani 1 1 d .
C3 C 0.1989(6) 0.9031(5) 1.1204(5) 0.0297(13) Uani 1 1 d .
H3A H 0.2679 0.9107 1.0619 0.036 Uiso 1 1 calc R
C4 C -0.1840(6) 0.6681(5) 0.9818(5) 0.0283(13) Uani 1 1 d .
C5 C 0.0331(6) 0.7012(5) 0.8536(5) 0.0277(13) Uani 1 1 d .
H5A H 0.0117 0.6691 0.7988 0.033 Uiso 1 1 calc R
C6 C 0.4132(7) 0.8234(6) 0.5980(5) 0.0375(15) Uani 1 1 d .
H6A H 0.4800 0.8674 0.5802 0.045 Uiso 1 1 calc R
C7 C 0.1797(6) 0.7937(5) 0.9205(5) 0.0275(13) Uani 1 1 d .
H7A H 0.2572 0.8245 0.9114 0.033 Uiso 1 1 calc R
C8 C 0.2363(6) 0.7527(5) 0.7278(4) 0.0257(12) Uani 1 1 d .
C9 C -0.0507(6) 0.7039(5) 0.9531(5) 0.0240(12) Uani 1 1 d .
C10 C 0.1510(6) 0.7477(5) 0.8362(4) 0.0245(12) Uani 1 1 d .
C11 C -0.0040(6) 0.8738(6) 1.2902(5) 0.0333(14) Uani 1 1 d .
H11A H -0.0710 0.8616 1.3492 0.040 Uiso 1 1 calc R
C12 C 0.1948(6) 0.9495(6) 1.2139(5) 0.0335(14) Uani 1 1 d .
H12A H 0.2599 0.9901 1.2186 0.040 Uiso 1 1 calc R
C13 C 0.0923(7) 0.9342(5) 1.3000(5) 0.0325(14) Uani 1 1 d .
H13A H 0.0879 0.9640 1.3638 0.039 Uiso 1 1 calc R
C14 C 0.2228(7) 0.6902(6) 0.6497(5) 0.0374(15) Uani 1 1 d .
H14A H 0.1583 0.6441 0.6652 0.045 Uiso 1 1 calc R
C15 C 0.3035(7) 0.6963(6) 0.5506(5) 0.0379(15) Uani 1 1 d .
H15A H 0.2940 0.6528 0.5000 0.045 Uiso 1 1 calc R
C16 C 0.3334(7) 0.8210(6) 0.6993(5) 0.0366(15) Uani 1 1 d .
H16A H 0.3448 0.8654 0.7485 0.044 Uiso 1 1 calc R
C20 C -0.2506(7) 0.6348(6) 0.9077(5) 0.0351(14) Uani 1 1 d .
H20A H -0.2092 0.6280 0.8363 0.042 Uiso 1 1 calc R
C18 C -0.4378(7) 0.6190(6) 1.0506(5) 0.0377(15) Uani 1 1 d .
H18A H -0.5242 0.6024 1.0759 0.045 Uiso 1 1 calc R
C19 C -0.3809(7) 0.6119(6) 0.9433(5) 0.0413(16) Uani 1 1 d .
H19A H -0.4297 0.5918 0.8948 0.050 Uiso 1 1 calc R
C17 C -0.3641(7) 0.6509(6) 1.1191(5) 0.0357(14) Uani 1 1 d .
H17A H -0.4027 0.6557 1.1915 0.043 Uiso 1 1 calc R
C21 C 0.4872(7) 0.7632(8) 0.4202(5) 0.060(2) Uani 1 1 d .
H21A H 0.4628 0.7168 0.3760 0.089 Uiso 1 1 calc R
H21B H 0.5924 0.7154 0.4421 0.089 Uiso 1 1 calc R
H21C H 0.4665 0.8579 0.3745 0.089 Uiso 1 1 calc R

loop_
_atom_site_aniso_label
_atom_site_aniso_U_11
_atom_site_aniso_U_22
_atom_site_aniso_U_33
_atom_site_aniso_U_23
_atom_site_aniso_U_13
_atom_site_aniso_U_12
Br2 0.0293(3) 0.0365(3) 0.0319(3) -0.0039(3) 0.0002(3) -0.0153(3)
Br1 0.0279(3) 0.0362(3) 0.0474(4) -0.0133(3) 0.0047(3) -0.0145(3)
Br3 0.0316(4) 0.0393(3) 0.0416(4) -0.0086(3) 0.0042(3) -0.0134(3)
Cu1 0.0272(4) 0.0388(4) 0.0269(4) -0.0137(3) 0.0073(3) -0.0197(3)
Br4 0.0416(4) 0.0403(4) 0.0441(4) -0.0129(3) 0.0015(3) -0.0172(3)
Cu2 0.0448(5) 0.0485(5) 0.0704(6) -0.0165(4) 0.0011(4) -0.0214(4)
N1 0.022(3) 0.030(2) 0.025(3) -0.006(2) 0.003(2) -0.013(2)
N2 0.024(3) 0.030(2) 0.023(2) -0.009(2) 0.004(2) -0.017(2)
C1 0.025(3) 0.020(3) 0.028(3) -0.003(2) -0.001(2) -0.009(2)
N4 0.019(3) 0.043(3) 0.027(3) -0.008(2) 0.002(2) -0.007(2)
N3 0.032(3) 0.036(3) 0.028(3) -0.012(2) 0.010(2) -0.021(2)
C2 0.016(3) 0.027(3) 0.025(3) -0.006(2) -0.001(2) -0.010(2)
C3 0.022(3) 0.028(3) 0.035(3) -0.002(3) -0.001(3) -0.012(2)
C4 0.028(3) 0.029(3) 0.033(3) -0.010(3) 0.003(3) -0.017(3)
C5 0.028(3) 0.037(3) 0.023(3) -0.011(2) 0.003(2) -0.018(3)
C6 0.031(3) 0.041(3) 0.038(4) -0.005(3) 0.010(3) -0.021(3)
C7 0.021(3) 0.030(3) 0.035(3) -0.012(3) 0.003(3) -0.013(2)
C8 0.019(3) 0.030(3) 0.025(3) -0.008(2) 0.005(2) -0.009(2)
C9 0.019(3) 0.024(3) 0.030(3) -0.009(2) 0.002(2) -0.010(2)
C10 0.019(3) 0.027(3) 0.025(3) -0.004(2) 0.004(2) -0.010(2)
C11 0.027(3) 0.037(3) 0.033(4) -0.014(3) 0.001(3) -0.008(3)
C12 0.023(3) 0.032(3) 0.047(4) -0.010(3) -0.007(3) -0.012(3)
C13 0.038(4) 0.032(3) 0.032(3) -0.013(3) -0.007(3) -0.014(3)
C14 0.041(4) 0.052(4) 0.031(4) -0.017(3) 0.012(3) -0.029(3)
C15 0.035(4) 0.052(4) 0.033(4) -0.020(3) 0.007(3) -0.020(3)
C16 0.040(4) 0.040(3) 0.038(4) -0.018(3) 0.015(3) -0.024(3)
C20 0.044(4) 0.045(4) 0.029(3) -0.014(3) 0.008(3) -0.030(3)
C18 0.034(4) 0.045(4) 0.045(4) -0.015(3) 0.010(3) -0.028(3)
C19 0.047(4) 0.052(4) 0.042(4) -0.014(3) -0.002(3) -0.034(3)
C17 0.038(4) 0.040(3) 0.037(4) -0.017(3) 0.016(3) -0.023(3)
C21 0.032(4) 0.095(6) 0.033(4) -0.011(4) 0.013(3) -0.017(4)

loop_
_atom_type_symbol
_atom_type_description
_atom_type_scat_dispersion_real
_atom_type_scat_dispersion_imag
_atom_type_scat_source
C C 0.0033 0.0016 'International Tables Vol C Tables 4.2.6.8 and 6.1.1.4'
H H 0.0000 0.0000 'International Tables Vol C Tables 4.2.6.8 and 6.1.1.4'
N N 0.0061 0.0033 'International Tables Vol C Tables 4.2.6.8 and 6.1.1.4'
Cu Cu 0.3201 1.2651 'International Tables Vol C Tables 4.2.6.8 and 6.1.1.4'
Br Br -0.2901 2.4595 'International Tables Vol C Tables 4.2.6.8 and 6.1.1.4'

loop_
_geom_angle_atom_site_label_1
_geom_angle_atom_site_label_2
_geom_angle_atom_site_label_3
_geom_angle
Cu1 Br2 Cu2 108.88(3)
N2 Cu1 N1 79.43(17)
N2 Cu1 N3 79.15(17)
N1 Cu1 N3 158.58(18)
N2 Cu1 Br2 130.46(13)
N1 Cu1 Br2 96.78(13)
N3 Cu1 Br2 97.08(13)
N2 Cu1 Br1 120.04(13)
N1 Cu1 Br1 99.23(12)
N3 Cu1 Br1 91.47(13)
Br2 Cu1 Br1 109.38(3)
Br4 Cu2 Br3 127.99(4)
Br4 Cu2 Br2 114.54(4)
Br3 Cu2 Br2 111.18(4)
C11 N1 C1 118.4(5)
C11 N1 Cu1 125.8(4)
C1 N1 Cu1 115.8(3)
C9 N2 C2 122.1(4)
C9 N2 Cu1 118.7(3)
C2 N2 Cu1 119.1(3)
N1 C1 C3 122.5(5)
N1 C1 C2 113.7(5)
C3 C1 C2 123.8(5)
C15 N4 C6 120.4(5)
C15 N4 C21 121.4(5)
C6 N4 C21 118.1(5)
C17 N3 C4 118.3(5)
C17 N3 Cu1 125.8(4)
C4 N3 Cu1 115.0(4)
N2 C2 C7 120.3(5)
N2 C2 C1 112.0(4)
C7 C2 C1 127.7(5)
C1 C3 C12 118.9(5)
C1 C3 H3A 120.5
C12 C3 H3A 120.5
N3 C4 C20 122.1(5)
N3 C4 C9 113.7(5)
C20 C4 C9 124.2(5)
C9 C5 C10 119.3(5)
C9 C5 H5A 120.4
C10 C5 H5A 120.4
N4 C6 C16 120.3(5)
N4 C6 H6A 119.9
C16 C6 H6A 119.9
C10 C7 C2 119.6(5)
C10 C7 H7A 120.2
C2 C7 H7A 120.2
C16 C8 C14 117.0(5)
C16 C8 C10 121.2(5)
C14 C8 C10 121.9(5)
N2 C9 C5 120.4(5)
N2 C9 C4 113.1(5)
C5 C9 C4 126.5(5)
C7 C10 C5 118.4(5)
C7 C10 C8 121.5(5)
C5 C10 C8 120.1(5)
N1 C11 C13 122.1(5)
N1 C11 H11A 119.0
C13 C11 H11A 119.0
C13 C12 C3 118.8(5)
C13 C12 H12A 120.6
C3 C12 H12A 120.6
C12 C13 C11 119.2(5)
C12 C13 H13A 120.4
C11 C13 H13A 120.4
C15 C14 C8 120.5(6)
C15 C14 H14A 119.8
C8 C14 H14A 119.8
N4 C15 C14 121.6(5)
N4 C15 H15A 119.2
C14 C15 H15A 119.2
C6 C16 C8 120.3(5)
C6 C16 H16A 119.9
C8 C16 H16A 119.9
C4 C20 C19 117.9(5)
C4 C20 H20A 121.0
C19 C20 H20A 121.0
C17 C18 C19 118.4(6)
C17 C18 H18A 120.8
C19 C18 H18A 120.8
C18 C19 C20 120.0(6)
C18 C19 H19A 120.0
C20 C19 H19A 120.0
N3 C17 C18 123.3(5)
N3 C17 H17A 118.4
C18 C17 H17A 118.4
N4 C21 H21A 109.5
N4 C21 H21B 109.5
H21A C21 H21B 109.5
N4 C21 H21C 109.5
H21A C21 H21C 109.5
H21B C21 H21C 109.5

loop_
_geom_bond_atom_site_label_1
_geom_bond_atom_site_label_2
_geom_bond_distance
Br2 Cu1 2.4757(10)
Br2 Cu2 2.5244(12)
Br1 Cu1 2.4898(10)
Br3 Cu2 2.3800(11)
Cu1 N2 1.965(4)
Cu1 N1 2.010(4)
Cu1 N3 2.033(4)
Br4 Cu2 2.3722(12)
N1 C11 1.335(7)
N1 C1 1.356(7)
N2 C9 1.333(6)
N2 C2 1.337(6)
C1 C3 1.375(7)
C1 C2 1.495(7)
N4 C15 1.322(7)
N4 C6 1.346(7)
N4 C21 1.476(7)
N3 C17 1.330(7)
N3 C4 1.354(7)
C2 C7 1.391(7)
C3 C12 1.387(7)
C3 H3A 0.9300
C4 C20 1.389(7)
C4 C9 1.480(7)
C5 C9 1.386(7)
C5 C10 1.409(7)
C5 H5A 0.9300
C6 C16 1.383(8)
C6 H6A 0.9300
C7 C10 1.386(7)
C7 H7A 0.9300
C8 C16 1.388(7)
C8 C14 1.391(7)
C8 C10 1.478(7)
C11 C13 1.391(8)
C11 H11A 0.9300
C12 C13 1.383(8)
C12 H12A 0.9300
C13 H13A 0.9300
C14 C15 1.364(8)
C14 H14A 0.9300
C15 H15A 0.9300
C16 H16A 0.9300
C20 C19 1.388(8)
C20 H20A 0.9300
C18 C17 1.372(8)
C18 C19 1.377(8)
C18 H18A 0.9300
C19 H19A 0.9300
C17 H17A 0.9300
C21 H21A 0.9600
C21 H21B 0.9600
C21 H21C 0.9600

loop_
_geom_torsion_atom_site_label_1
_geom_torsion_atom_site_label_2
_geom_torsion_atom_site_label_3
_geom_torsion_atom_site_label_4
_geom_torsion
Cu2 Br2 Cu1 N2 21.26(17)
Cu2 Br2 Cu1 N1 -60.62(13)
Cu2 Br2 Cu1 N3 103.01(13)
Cu2 Br2 Cu1 Br1 -162.92(3)
Cu1 Br2 Cu2 Br4 -117.11(4)
Cu1 Br2 Cu2 Br3 37.37(5)
N2 Cu1 N1 C11 -179.4(5)
N3 Cu1 N1 C11 -179.4(5)
Br2 Cu1 N1 C11 -49.4(4)
Br1 Cu1 N1 C11 61.5(4)
N2 Cu1 N1 C1 2.1(4)
N3 Cu1 N1 C1 2.1(7)
Br2 Cu1 N1 C1 132.1(4)
Br1 Cu1 N1 C1 -116.9(4)
N1 Cu1 N2 C9 -177.4(4)
N3 Cu1 N2 C9 2.5(4)
Br2 Cu1 N2 C9 92.6(4)
Br1 Cu1 N2 C9 -82.8(4)
N1 Cu1 N2 C2 -1.2(4)
N3 Cu1 N2 C2 178.8(4)
Br2 Cu1 N2 C2 -91.1(4)
Br1 Cu1 N2 C2 93.5(4)
C11 N1 C1 C3 -2.0(8)
Cu1 N1 C1 C3 176.6(4)
C11 N1 C1 C2 178.7(4)
Cu1 N1 C1 C2 -2.7(6)
N2 Cu1 N3 C17 -174.5(5)
N1 Cu1 N3 C17 -174.5(5)
Br2 Cu1 N3 C17 55.5(5)
Br1 Cu1 N3 C17 -54.2(5)
N2 Cu1 N3 C4 -5.4(4)
N1 Cu1 N3 C4 -5.4(7)
Br2 Cu1 N3 C4 -135.4(4)
Br1 Cu1 N3 C4 114.9(4)
C9 N2 C2 C7 -1.5(8)
Cu1 N2 C2 C7 -177.6(4)
C9 N2 C2 C1 176.2(4)
Cu1 N2 C2 C1 0.1(6)
N1 C1 C2 N2 1.7(6)
C3 C1 C2 N2 -177.6(5)
N1 C1 C2 C7 179.2(5)
C3 C1 C2 C7 -0.1(8)
N1 C1 C3 C12 0.1(8)
C2 C1 C3 C12 179.3(5)
C17 N3 C4 C20 -0.6(8)
Cu1 N3 C4 C20 -170.5(4)
C17 N3 C4 C9 177.2(5)
Cu1 N3 C4 C9 7.2(6)
C15 N4 C6 C16 -1.9(9)
C21 N4 C6 C16 -177.6(6)
N2 C2 C7 C10 0.8(8)
C1 C2 C7 C10 -176.5(5)
C2 N2 C9 C5 1.6(8)
Cu1 N2 C9 C5 177.8(4)
C2 N2 C9 C4 -175.6(5)
Cu1 N2 C9 C4 0.6(6)
C10 C5 C9 N2 -1.1(8)
C10 C5 C9 C4 175.7(5)
N3 C4 C9 N2 -5.1(7)
C20 C4 C9 N2 172.6(5)
N3 C4 C9 C5 177.8(5)
C20 C4 C9 C5 -4.5(9)
C2 C7 C10 C5 -0.4(8)
C2 C7 C10 C8 176.9(5)
C9 C5 C10 C7 0.5(8)
C9 C5 C10 C8 -176.8(5)
C16 C8 C10 C7 -9.0(8)
C14 C8 C10 C7 171.3(5)
C16 C8 C10 C5 168.2(5)
C14 C8 C10 C5 -11.5(8)
C1 N1 C11 C13 2.7(8)
Cu1 N1 C11 C13 -175.7(4)
C1 C3 C12 C13 1.1(8)
C3 C12 C13 C11 -0.4(8)
N1 C11 C13 C12 -1.6(8)
C16 C8 C14 C15 0.5(9)
C10 C8 C14 C15 -179.8(6)
C6 N4 C15 C14 1.6(9)
C21 N4 C15 C14 177.1(6)
C8 C14 C15 N4 -0.9(10)
N4 C6 C16 C8 1.6(9)
C14 C8 C16 C6 -0.9(9)
C10 C8 C16 C6 179.4(5)
N3 C4 C20 C19 1.5(8)
C9 C4 C20 C19 -176.0(5)
C17 C18 C19 C20 1.0(9)
C4 C20 C19 C18 -1.7(9)
C4 N3 C17 C18 -0.2(8)
Cu1 N3 C17 C18 168.6(4)
C19 C18 C17 N3 0.0(9)
